data_2229377
loop_
_publ_author_name
'Jones, Myron W.'
'Powell, Douglas R.'
'Richter-Addo, George B.'

_publ_section_title
;
 Dinitrosylbis[tris(4-methylphenyl)phosphane]iron
;
_journal_coeditor_code FK2034
_journal_issue 3
_journal_name_full 'Acta Crystallographica Section E'
_journal_page_first m331
_journal_paper_doi 10.1107/S160053681100465X
_journal_volume 67
_journal_year 2011
_chemical_formula_iupac '[Fe (N O)2 (C21 H21 P)2]'
_chemical_formula_moiety 'C42 H42 Fe N2 O2 P2'
_chemical_formula_sum 'C42 H42 Fe N2 O2 P2'
_chemical_formula_weight 724.57
_chemical_name_systematic
;
Dinitrosylbis[tris(4-methylphenyl)phosphane]iron
;
_space_group_IT_number 2
_symmetry_cell_setting triclinic
_symmetry_space_group_name_Hall '-P 1'
_symmetry_space_group_name_H-M 'P -1'
_atom_sites_solution_hydrogens mixed
_atom_sites_solution_primary direct
_atom_sites_solution_secondary difmap
_audit_creation_method SHELXL-97
_cell_angle_alpha 114.508(5)
_cell_angle_beta 93.158(6)
_cell_angle_gamma 94.732(6)
_cell_formula_units_Z 4
_cell_length_a 10.240(2)
_cell_length_b 19.409(4)
_cell_length_c 21.040(4)
_cell_measurement_reflns_used 8062
_cell_measurement_temperature 100(2)
_cell_measurement_theta_max 28.26
_cell_measurement_theta_min 2.32
_cell_volume 3773.5(13)
_computing_cell_refinement 'SAINT (Bruker, 2007)'
_computing_data_collection 'SMART (Bruker, 2007)'
_computing_data_reduction 'SAINT (Bruker, 2007)'
_computing_molecular_graphics 'SHELXTL (Sheldrick, 2008)'
_computing_publication_material 'SHELXTL (Sheldrick, 2008)'
_computing_structure_refinement 'SHELXTL (Sheldrick, 2008)'
_computing_structure_solution 'SHELXTL (Sheldrick, 2008)'
_diffrn_ambient_temperature 100(2)
_diffrn_measured_fraction_theta_full 0.996
_diffrn_measured_fraction_theta_max 0.996
_diffrn_measurement_device_type 'Bruker APEX CCD'
_diffrn_measurement_method \w
_diffrn_radiation_monochromator graphite
_diffrn_radiation_source 'fine-focus sealed tube'
_diffrn_radiation_type MoK\a
_diffrn_radiation_wavelength 0.71073
_diffrn_reflns_av_R_equivalents 0.0252
_diffrn_reflns_av_sigmaI/netI 0.0321
_diffrn_reflns_limit_h_max 12
_diffrn_reflns_limit_h_min -12
_diffrn_reflns_limit_k_max 23
_diffrn_reflns_limit_k_min -23
_diffrn_reflns_limit_l_max 25
_diffrn_reflns_limit_l_min -25
_diffrn_reflns_number 39881
_diffrn_reflns_theta_full 26.00
_diffrn_reflns_theta_max 26.00
_diffrn_reflns_theta_min 1.88
_diffrn_standards_number 0
_exptl_absorpt_coefficient_mu 0.522
_exptl_absorpt_correction_T_max 0.8634
_exptl_absorpt_correction_T_min 0.8425
_exptl_absorpt_correction_type multi-scan
_exptl_absorpt_process_details '(SADABS; Sheldrick, 2001)'
_exptl_crystal_colour red
_exptl_crystal_density_diffrn 1.275
_exptl_crystal_density_method 'not measured'
_exptl_crystal_description prism
_exptl_crystal_F_000 1520
_exptl_crystal_size_max 0.34
_exptl_crystal_size_mid 0.29
_exptl_crystal_size_min 0.29
_refine_diff_density_max 0.473
_refine_diff_density_min -0.256
_refine_ls_extinction_method none
_refine_ls_goodness_of_fit_ref 1.012
_refine_ls_hydrogen_treatment constr
_refine_ls_matrix_type full
_refine_ls_number_parameters 883
_refine_ls_number_reflns 14767
_refine_ls_number_restraints 0
_refine_ls_restrained_S_all 1.012
_refine_ls_R_factor_all 0.0412
_refine_ls_R_factor_gt 0.0347
_refine_ls_shift/su_max 0.002
_refine_ls_shift/su_mean 0.000
_refine_ls_structure_factor_coef Fsqd
_refine_ls_weighting_details 'calc w=1/[\s^2^(Fo^2^)+(0.0520P)^2^+1.6000P] where P=(Fo^2^+2Fc^2^)/3'
_refine_ls_weighting_scheme calc
_refine_ls_wR_factor_gt 0.0906
_refine_ls_wR_factor_ref 0.0950
_reflns_number_gt 12772
_reflns_number_total 14767
_reflns_threshold_expression I>2\s(I)
_cod_data_source_file fk2034.cif
_cod_data_source_block I
_cod_depositor_comments
;
The following automatic conversions were performed:

'_atom_sites_solution_hydrogens' value 'geom and difmap' was changed
to 'mixed'.

Automatic conversion script
Id: cif_fix_values 6452 2018-10-05 10:23:21Z andrius 
;
_cod_database_code 2229377
_cod_database_fobs_code 2229377

loop_
_symmetry_equiv_pos_as_xyz
'x, y, z'
'-x, -y, -z'

loop_
_atom_site_type_symbol
_atom_site_label
_atom_site_fract_x
_atom_site_fract_y
_atom_site_fract_z
_atom_site_U_iso_or_equiv
_atom_site_adp_type
_atom_site_calc_flag
_atom_site_refinement_flags
_atom_site_occupancy
_atom_site_disorder_assembly
_atom_site_disorder_group
Fe Fe1 0.39525(2) 0.721825(14) 0.379710(13) 0.01684(7) Uani d . 1 . .
P P11 0.28352(4) 0.75740(2) 0.30476(2) 0.01665(10) Uani d . 1 . .
N N11 0.52762(15) 0.78538(9) 0.40581(8) 0.0229(3) Uani d . 1 . .
O O11 0.62231(14) 0.83142(9) 0.42413(9) 0.0423(4) Uani d . 1 . .
C C101 0.38308(17) 0.76140(10) 0.23620(9) 0.0187(4) Uani d . 1 . .
C C102 0.50084(18) 0.72935(11) 0.22635(10) 0.0243(4) Uani d . 1 . .
H H102 0.5286 0.7048 0.2547 0.029 Uiso calc R 1 . .
C C103 0.57844(19) 0.73288(12) 0.17537(10) 0.0296(4) Uani d . 1 . .
H H103 0.6592 0.7112 0.1699 0.036 Uiso calc R 1 . .
C C104 0.54089(18) 0.76711(11) 0.13254(10) 0.0259(4) Uani d . 1 . .
C C105 0.42240(19) 0.79844(11) 0.14174(10) 0.0272(4) Uani d . 1 . .
H H105 0.3939 0.8216 0.1124 0.033 Uiso calc R 1 . .
C C106 0.34516(18) 0.79640(11) 0.19310(10) 0.0239(4) Uani d . 1 . .
H H106 0.2654 0.8191 0.1991 0.029 Uiso calc R 1 . .
C C107 0.6249(2) 0.77143(14) 0.07718(11) 0.0379(5) Uani d . 1 . .
H H10A 0.6896 0.8169 0.0982 0.057 Uiso d R 1 . .
H H10B 0.5688 0.7744 0.0393 0.057 Uiso d R 1 . .
H H10C 0.6709 0.7258 0.0581 0.057 Uiso d R 1 . .
C C108 0.23570(18) 0.85384(10) 0.34316(9) 0.0200(4) Uani d . 1 . .
C C109 0.3295(2) 0.91604(10) 0.35781(10) 0.0251(4) Uani d . 1 . .
H H109 0.4153 0.9077 0.3434 0.030 Uiso calc R 1 . .
C C110 0.2992(2) 0.98989(11) 0.39310(11) 0.0340(5) Uani d . 1 . .
H H110 0.3646 1.0315 0.4027 0.041 Uiso calc R 1 . .
C C111 0.1744(2) 1.00388(12) 0.41462(11) 0.0393(6) Uani d . 1 . .
C C112 0.0815(2) 0.94192(13) 0.40057(10) 0.0365(5) Uani d . 1 . .
H H112 -0.0040 0.9505 0.4154 0.044 Uiso calc R 1 . .
C C113 0.11095(19) 0.86772(12) 0.36529(10) 0.0269(4) Uani d . 1 . .
H H113 0.0457 0.8262 0.3562 0.032 Uiso calc R 1 . .
C C114 0.1395(3) 1.08414(14) 0.45209(15) 0.0675(10) Uani d . 1 . .
H H10D 0.0458 1.0851 0.4407 0.101 Uiso d R 1 . .
H H10E 0.1923 1.1181 0.4370 0.101 Uiso d R 1 . .
H H10F 0.1579 1.1013 0.5029 0.101 Uiso d R 1 . .
C C115 0.13121(17) 0.69818(10) 0.25660(9) 0.0187(4) Uani d . 1 . .
C C116 0.04992(18) 0.71691(11) 0.21226(10) 0.0260(4) Uani d . 1 . .
H H116 0.0735 0.7621 0.2063 0.031 Uiso calc R 1 . .
C C117 -0.06413(18) 0.67082(11) 0.17700(10) 0.0267(4) Uani d . 1 . .
H H117 -0.1170 0.6841 0.1462 0.032 Uiso calc R 1 . .
C C118 -0.10355(18) 0.60487(11) 0.18570(10) 0.0250(4) Uani d . 1 . .
C C119 -0.02243(19) 0.58641(10) 0.22993(10) 0.0252(4) Uani d . 1 . .
H H119 -0.0468 0.5417 0.2366 0.030 Uiso calc R 1 . .
C C120 0.09349(18) 0.63199(10) 0.26454(9) 0.0214(4) Uani d . 1 . .
H H120 0.1479 0.6178 0.2941 0.026 Uiso calc R 1 . .
C C121 -0.2297(2) 0.55519(12) 0.14826(12) 0.0361(5) Uani d . 1 . .
H H10G -0.3037 0.5762 0.1748 0.054 Uiso d R 1 . .
H H10H -0.2242 0.5035 0.1445 0.054 Uiso d R 1 . .
H H10I -0.2432 0.5536 0.1012 0.054 Uiso d R 1 . .
P P12 0.27399(4) 0.74526(2) 0.47036(2) 0.01681(10) Uani d . 1 . .
N N12 0.38322(14) 0.62764(9) 0.34965(8) 0.0214(3) Uani d . 1 . .
O O12 0.37303(14) 0.56049(7) 0.33303(8) 0.0337(3) Uani d . 1 . .
C C122 0.34119(18) 0.70741(10) 0.53047(9) 0.0203(4) Uani d . 1 . .
C C123 0.47703(19) 0.71779(12) 0.54674(10) 0.0280(4) Uani d . 1 . .
H H123 0.5321 0.7406 0.5242 0.034 Uiso calc R 1 . .
C C124 0.5331(2) 0.69512(13) 0.59559(11) 0.0352(5) Uani d . 1 . .
H H124 0.6258 0.7039 0.6069 0.042 Uiso calc R 1 . .
C C125 0.4554(2) 0.65974(13) 0.62823(11) 0.0323(5) Uani d . 1 . .
C C126 0.3199(2) 0.64810(11) 0.61068(10) 0.0265(4) Uani d . 1 . .
H H126 0.2651 0.6231 0.6316 0.032 Uiso calc R 1 . .
C C127 0.26342(18) 0.67224(10) 0.56331(9) 0.0222(4) Uani d . 1 . .
H H127 0.1704 0.6647 0.5531 0.027 Uiso calc R 1 . .
C C128 0.5146(2) 0.63598(17) 0.68217(14) 0.0505(7) Uani d . 1 . .
H H10J 0.4522 0.6402 0.7169 0.076 Uiso d R 1 . .
H H10K 0.5962 0.6692 0.7057 0.076 Uiso d R 1 . .
H H10L 0.5340 0.5831 0.6590 0.076 Uiso d R 1 . .
C C129 0.10421(17) 0.70029(10) 0.44695(9) 0.0185(4) Uani d . 1 . .
C C130 0.07860(18) 0.62120(10) 0.42010(9) 0.0212(4) Uani d . 1 . .
H H130 0.1489 0.5918 0.4188 0.025 Uiso calc R 1 . .
C C131 -0.04789(18) 0.58485(11) 0.39528(10) 0.0242(4) Uani d . 1 . .
H H131 -0.0632 0.5309 0.3778 0.029 Uiso calc R 1 . .
C C132 -0.15330(18) 0.62621(11) 0.39555(10) 0.0260(4) Uani d . 1 . .
C C133 -0.12697(18) 0.70518(11) 0.42229(10) 0.0262(4) Uani d . 1 . .
H H133 -0.1971 0.7346 0.4232 0.031 Uiso calc R 1 . .
C C134 -0.00062(18) 0.74192(10) 0.44770(9) 0.0218(4) Uani d . 1 . .
H H134 0.0145 0.7959 0.4658 0.026 Uiso calc R 1 . .
C C135 -0.2907(2) 0.58681(12) 0.36654(12) 0.0367(5) Uani d . 1 . .
H H10M -0.3544 0.6161 0.3968 0.055 Uiso d R 1 . .
H H10N -0.2975 0.5354 0.3649 0.055 Uiso d R 1 . .
H H10O -0.3094 0.5834 0.3191 0.055 Uiso d R 1 . .
C C136 0.26292(17) 0.84432(10) 0.53071(9) 0.0185(4) Uani d . 1 . .
C C137 0.19553(18) 0.86158(11) 0.59036(9) 0.0234(4) Uani d . 1 . .
H H137 0.1518 0.8215 0.5988 0.028 Uiso calc R 1 . .
C C138 0.19201(19) 0.93630(11) 0.63711(10) 0.0276(4) Uani d . 1 . .
H H138 0.1456 0.9469 0.6774 0.033 Uiso calc R 1 . .
C C139 0.25514(18) 0.99655(11) 0.62653(10) 0.0258(4) Uani d . 1 . .
C C140 0.32166(19) 0.97939(11) 0.56705(10) 0.0246(4) Uani d . 1 . .
H H140 0.3648 1.0195 0.5585 0.029 Uiso calc R 1 . .
C C141 0.32592(18) 0.90400(10) 0.51970(9) 0.0214(4) Uani d . 1 . .
H H141 0.3725 0.8933 0.4794 0.026 Uiso calc R 1 . .
C C142 0.2541(2) 1.07824(12) 0.67967(11) 0.0372(5) Uani d . 1 . .
H H10P 0.1701 1.0837 0.7004 0.056 Uiso d R 1 . .
H H10Q 0.2652 1.1124 0.6563 0.056 Uiso d R 1 . .
H H10R 0.3265 1.0914 0.7167 0.056 Uiso d R 1 . .
Fe Fe2 0.20249(2) 0.726480(14) 0.861160(13) 0.01703(7) Uani d . 1 . .
P P21 0.07337(4) 0.78326(2) 0.81153(2) 0.01688(10) Uani d . 1 . .
N N21 0.19663(14) 0.63819(9) 0.80051(8) 0.0217(3) Uani d . 1 . .
O O21 0.19345(15) 0.57497(8) 0.75630(8) 0.0366(4) Uani d . 1 . .
C C201 -0.05695(17) 0.83832(10) 0.85539(9) 0.0196(4) Uani d . 1 . .
C C202 -0.03062(19) 0.88754(10) 0.92638(10) 0.0224(4) Uani d . 1 . .
H H202 0.0550 0.8936 0.9492 0.027 Uiso calc R 1 . .
C C203 -0.1274(2) 0.92766(10) 0.96401(10) 0.0267(4) Uani d . 1 . .
H H203 -0.1075 0.9607 1.0124 0.032 Uiso calc R 1 . .
C C204 -0.25337(19) 0.92016(11) 0.93188(11) 0.0294(4) Uani d . 1 . .
C C205 -0.27994(19) 0.87105(11) 0.86129(11) 0.0296(4) Uani d . 1 . .
H H205 -0.3656 0.8651 0.8386 0.036 Uiso calc R 1 . .
C C206 -0.18345(18) 0.83046(11) 0.82327(10) 0.0245(4) Uani d . 1 . .
H H206 -0.2038 0.7971 0.7750 0.029 Uiso calc R 1 . .
C C207 -0.3572(2) 0.96526(12) 0.97353(13) 0.0422(6) Uani d . 1 . .
H H2OA -0.3894 0.9424 1.0042 0.063 Uiso d R 1 . .
H H20B -0.4305 0.9646 0.9413 0.063 Uiso d R 1 . .
H H20C -0.3189 1.0180 1.0021 0.063 Uiso d R 1 . .
C C208 -0.01124(17) 0.71612(10) 0.72718(9) 0.0187(4) Uani d . 1 . .
C C209 -0.07366(18) 0.64768(10) 0.72364(10) 0.0230(4) Uani d . 1 . .
H H209 -0.0690 0.6374 0.7641 0.028 Uiso calc R 1 . .
C C210 -0.14236(18) 0.59459(11) 0.66173(10) 0.0261(4) Uani d . 1 . .
H H210 -0.1848 0.5485 0.6604 0.031 Uiso calc R 1 . .
C C211 -0.15029(18) 0.60753(11) 0.60152(10) 0.0264(4) Uani d . 1 . .
C C212 -0.08842(19) 0.67611(11) 0.60524(10) 0.0267(4) Uani d . 1 . .
H H212 -0.0929 0.6863 0.5648 0.032 Uiso calc R 1 . .
C C213 -0.02019(18) 0.72984(11) 0.66754(10) 0.0231(4) Uani d . 1 . .
H H213 0.0207 0.7764 0.6692 0.028 Uiso calc R 1 . .
C C214 -0.2240(2) 0.54858(13) 0.53420(11) 0.0407(5) Uani d . 1 . .
H H20D -0.2704 0.5742 0.5098 0.061 Uiso d R 1 . .
H H20E -0.2878 0.5155 0.5450 0.061 Uiso d R 1 . .
H H20F -0.1615 0.5178 0.5041 0.061 Uiso d R 1 . .
C C215 0.18434(17) 0.84965(10) 0.79286(9) 0.0199(4) Uani d . 1 . .
C C216 0.1841(2) 0.92808(11) 0.82258(10) 0.0267(4) Uani d . 1 . .
H H216 0.1147 0.9503 0.8495 0.032 Uiso calc R 1 . .
C C217 0.2857(2) 0.97461(12) 0.81311(11) 0.0341(5) Uani d . 1 . .
H H217 0.2855 1.0284 0.8347 0.041 Uiso calc R 1 . .
C C218 0.3865(2) 0.94394(12) 0.77295(11) 0.0329(5) Uani d . 1 . .
C C219 0.38517(19) 0.86522(12) 0.74230(10) 0.0286(4) Uani d . 1 . .
H H219 0.4525 0.8430 0.7137 0.034 Uiso calc R 1 . .
C C220 0.28759(18) 0.81904(11) 0.75285(10) 0.0245(4) Uani d . 1 . .
H H220 0.2902 0.7654 0.7327 0.029 Uiso calc R 1 . .
C C221 0.4951(2) 0.99342(15) 0.76049(14) 0.0492(6) Uani d . 1 . .
H H20G 0.5807 0.9782 0.7694 0.074 Uiso d R 1 . .
H H20H 0.4915 1.0470 0.7923 0.074 Uiso d R 1 . .
H H20I 0.4834 0.9871 0.7118 0.074 Uiso d R 1 . .
P P22 0.09066(4) 0.71480(3) 0.94568(2) 0.01739(10) Uani d . 1 . .
N N22 0.34007(15) 0.78364(9) 0.89869(8) 0.0247(3) Uani d . 1 . .
O O22 0.44468(15) 0.81869(9) 0.92377(10) 0.0486(4) Uani d . 1 . .
C C222 0.16869(17) 0.65324(10) 0.97918(9) 0.0192(4) Uani d . 1 . .
C C223 0.30279(17) 0.64885(10) 0.97346(9) 0.0207(4) Uani d . 1 . .
H H223 0.3474 0.6720 0.9476 0.025 Uiso calc R 1 . .
C C224 0.37193(18) 0.61113(10) 1.00497(10) 0.0227(4) Uani d . 1 . .
H H224 0.4634 0.6088 1.0004 0.027 Uiso calc R 1 . .
C C225 0.31008(19) 0.57673(10) 1.04306(10) 0.0244(4) Uani d . 1 . .
C C226 0.1750(2) 0.57987(12) 1.04768(11) 0.0305(5) Uani d . 1 . .
H H226 0.1303 0.5558 1.0728 0.037 Uiso calc R 1 . .
C C227 0.10521(19) 0.61749(11) 1.01627(10) 0.0274(4) Uani d . 1 . .
H H227 0.0134 0.6190 1.0200 0.033 Uiso calc R 1 . .
C C228 0.3873(2) 0.53776(12) 1.07865(11) 0.0337(5) Uani d . 1 . .
H H20J 0.3826 0.5632 1.1295 0.051 Uiso d R 1 . .
H H20K 0.4794 0.5404 1.0686 0.051 Uiso d R 1 . .
H H20L 0.3501 0.4843 1.0611 0.051 Uiso d R 1 . .
C C229 0.08260(17) 0.79809(10) 1.02850(9) 0.0197(4) Uani d . 1 . .
C C230 0.17595(18) 0.86123(10) 1.04769(10) 0.0224(4) Uani d . 1 . .
H H230 0.2380 0.8623 1.0161 0.027 Uiso calc R 1 . .
C C231 0.17944(19) 0.92279(11) 1.11262(10) 0.0256(4) Uani d . 1 . .
H H231 0.2442 0.9654 1.1248 0.031 Uiso calc R 1 . .
C C232 0.09016(19) 0.92330(11) 1.16006(10) 0.0262(4) Uani d . 1 . .
C C233 -0.0038(2) 0.86033(12) 1.14066(10) 0.0282(4) Uani d . 1 . .
H H233 -0.0663 0.8597 1.1722 0.034 Uiso calc R 1 . .
C C234 -0.00769(19) 0.79843(11) 1.07609(10) 0.0247(4) Uani d . 1 . .
H H234 -0.0723 0.7559 1.0641 0.030 Uiso calc R 1 . .
C C235 0.0974(2) 0.98930(13) 1.23171(11) 0.0366(5) Uani d . 1 . .
H H20M 0.0089 0.9947 1.2474 0.055 Uiso d R 1 . .
H H20N 0.1329 1.0363 1.2289 0.055 Uiso d R 1 . .
H H20O 0.1549 0.9796 1.2651 0.055 Uiso d R 1 . .
C C236 -0.07859(17) 0.67165(10) 0.91595(9) 0.0189(4) Uani d . 1 . .
C C237 -0.10360(18) 0.59358(10) 0.87334(10) 0.0221(4) Uani d . 1 . .
H H237 -0.0339 0.5626 0.8666 0.027 Uiso calc R 1 . .
C C238 -0.22833(18) 0.56068(11) 0.84085(10) 0.0231(4) Uani d . 1 . .
H H238 -0.2427 0.5075 0.8116 0.028 Uiso calc R 1 . .
C C239 -0.33384(17) 0.60460(11) 0.85051(9) 0.0217(4) Uani d . 1 . .
C C240 -0.30823(18) 0.68238(11) 0.89178(10) 0.0227(4) Uani d . 1 . .
H H240 -0.3779 0.7134 0.8982 0.027 Uiso calc R 1 . .
C C241 -0.18260(17) 0.71601(10) 0.92405(9) 0.0211(4) Uani d . 1 . .
H H241 -0.1675 0.7695 0.9518 0.025 Uiso calc R 1 . .
C C242 -0.47141(18) 0.56809(12) 0.81872(10) 0.0277(4) Uani d . 1 . .
H H20P -0.5091 0.5424 0.8461 0.042 Uiso d R 1 . .
H H20Q -0.4685 0.5308 0.7702 0.042 Uiso d R 1 . .
H H20R -0.5261 0.6074 0.8192 0.042 Uiso d R 1 . .

loop_
_atom_site_aniso_label
_atom_site_aniso_U_11
_atom_site_aniso_U_22
_atom_site_aniso_U_33
_atom_site_aniso_U_12
_atom_site_aniso_U_13
_atom_site_aniso_U_23
Fe1 0.01472(13) 0.01709(13) 0.01718(13) 0.00358(10) 0.00093(9) 0.00549(10)
P11 0.0145(2) 0.0170(2) 0.0172(2) 0.00310(17) 0.00163(17) 0.00579(18)
N11 0.0184(8) 0.0240(8) 0.0253(8) 0.0039(6) -0.0006(6) 0.0094(7)
O11 0.0236(8) 0.0363(9) 0.0614(11) -0.0091(7) -0.0071(7) 0.0188(8)
C101 0.0159(8) 0.0178(9) 0.0177(8) 0.0002(7) 0.0020(7) 0.0030(7)
C102 0.0231(10) 0.0258(10) 0.0245(10) 0.0072(8) 0.0043(8) 0.0100(8)
C103 0.0206(10) 0.0356(11) 0.0297(11) 0.0088(8) 0.0081(8) 0.0091(9)
C104 0.0221(10) 0.0282(10) 0.0197(9) -0.0035(8) 0.0035(7) 0.0036(8)
C105 0.0248(10) 0.0333(11) 0.0235(10) 0.0012(8) 0.0026(8) 0.0123(8)
C106 0.0193(9) 0.0298(10) 0.0235(9) 0.0059(8) 0.0041(7) 0.0113(8)
C107 0.0297(11) 0.0493(14) 0.0320(11) 0.0007(10) 0.0116(9) 0.0142(10)
C108 0.0239(9) 0.0213(9) 0.0142(8) 0.0079(7) 0.0008(7) 0.0060(7)
C109 0.0281(10) 0.0224(10) 0.0231(9) 0.0049(8) -0.0005(8) 0.0079(8)
C110 0.0476(13) 0.0210(10) 0.0280(11) 0.0041(9) -0.0114(9) 0.0067(8)
C111 0.0509(14) 0.0289(11) 0.0260(11) 0.0215(10) -0.0137(10) -0.0013(9)
C112 0.0356(12) 0.0434(13) 0.0231(10) 0.0248(10) 0.0002(9) 0.0033(9)
C113 0.0255(10) 0.0318(11) 0.0218(9) 0.0103(8) 0.0018(8) 0.0085(8)
C114 0.076(2) 0.0357(14) 0.0576(17) 0.0335(14) -0.0298(15) -0.0138(12)
C115 0.0154(8) 0.0198(9) 0.0180(8) 0.0030(7) 0.0031(7) 0.0048(7)
C116 0.0215(10) 0.0324(11) 0.0285(10) 0.0000(8) -0.0004(8) 0.0181(9)
C117 0.0184(9) 0.0369(11) 0.0257(10) 0.0035(8) -0.0026(8) 0.0147(9)
C118 0.0186(9) 0.0241(10) 0.0232(9) 0.0020(7) 0.0001(7) 0.0013(8)
C119 0.0266(10) 0.0172(9) 0.0268(10) 0.0011(7) 0.0010(8) 0.0049(8)
C120 0.0214(9) 0.0201(9) 0.0200(9) 0.0042(7) -0.0003(7) 0.0057(7)
C121 0.0278(11) 0.0294(11) 0.0399(12) -0.0030(9) -0.0094(9) 0.0062(9)
P12 0.0159(2) 0.0166(2) 0.0169(2) 0.00352(17) 0.00099(17) 0.00579(18)
N12 0.0178(8) 0.0222(8) 0.0214(8) 0.0061(6) 0.0023(6) 0.0056(6)
O12 0.0325(8) 0.0175(7) 0.0456(9) 0.0052(6) 0.0036(7) 0.0075(6)
C122 0.0228(9) 0.0187(9) 0.0191(9) 0.0061(7) 0.0019(7) 0.0068(7)
C123 0.0219(10) 0.0391(12) 0.0298(10) 0.0061(8) 0.0038(8) 0.0206(9)
C124 0.0230(10) 0.0535(14) 0.0369(12) 0.0113(10) 0.0022(9) 0.0257(11)
C125 0.0337(11) 0.0419(12) 0.0284(11) 0.0155(9) 0.0040(9) 0.0197(10)
C126 0.0311(11) 0.0267(10) 0.0247(10) 0.0067(8) 0.0069(8) 0.0128(8)
C127 0.0222(9) 0.0225(9) 0.0205(9) 0.0040(7) 0.0021(7) 0.0073(8)
C128 0.0413(14) 0.083(2) 0.0514(15) 0.0225(13) 0.0079(11) 0.0486(15)
C129 0.0169(9) 0.0206(9) 0.0172(8) 0.0032(7) 0.0028(7) 0.0068(7)
C130 0.0191(9) 0.0218(9) 0.0229(9) 0.0069(7) 0.0026(7) 0.0087(8)
C131 0.0239(10) 0.0200(9) 0.0239(9) 0.0014(7) 0.0014(8) 0.0046(8)
C132 0.0192(9) 0.0279(10) 0.0244(10) 0.0031(8) 0.0003(7) 0.0049(8)
C133 0.0182(9) 0.0287(10) 0.0282(10) 0.0089(8) -0.0002(8) 0.0076(8)
C134 0.0232(9) 0.0190(9) 0.0207(9) 0.0058(7) 0.0016(7) 0.0054(7)
C135 0.0212(10) 0.0334(12) 0.0433(13) 0.0006(9) -0.0037(9) 0.0054(10)
C136 0.0164(8) 0.0191(9) 0.0173(8) 0.0046(7) -0.0013(7) 0.0049(7)
C137 0.0231(10) 0.0237(10) 0.0213(9) 0.0024(7) 0.0023(7) 0.0075(8)
C138 0.0255(10) 0.0309(11) 0.0194(9) 0.0043(8) 0.0042(8) 0.0031(8)
C139 0.0229(10) 0.0233(10) 0.0227(9) 0.0048(8) -0.0031(8) 0.0017(8)
C140 0.0258(10) 0.0203(9) 0.0246(10) 0.0002(7) -0.0030(8) 0.0076(8)
C141 0.0225(9) 0.0219(9) 0.0170(9) 0.0035(7) 0.0005(7) 0.0054(7)
C142 0.0373(12) 0.0256(11) 0.0342(12) 0.0048(9) 0.0022(9) -0.0019(9)
Fe2 0.01515(13) 0.01775(13) 0.01839(13) 0.00327(10) 0.00339(10) 0.00735(10)
P21 0.0166(2) 0.0161(2) 0.0176(2) 0.00260(17) 0.00314(17) 0.00653(18)
N21 0.0187(8) 0.0225(8) 0.0254(8) 0.0051(6) 0.0041(6) 0.0108(7)
O21 0.0392(9) 0.0199(7) 0.0389(8) 0.0069(6) 0.0010(7) 0.0004(6)
C201 0.0201(9) 0.0175(9) 0.0241(9) 0.0033(7) 0.0065(7) 0.0107(7)
C202 0.0248(10) 0.0186(9) 0.0242(9) 0.0035(7) 0.0036(7) 0.0092(8)
C203 0.0320(11) 0.0187(9) 0.0275(10) 0.0030(8) 0.0101(8) 0.0071(8)
C204 0.0262(10) 0.0190(9) 0.0419(12) 0.0051(8) 0.0146(9) 0.0099(9)
C205 0.0187(10) 0.0265(10) 0.0430(12) 0.0047(8) 0.0056(8) 0.0132(9)
C206 0.0221(10) 0.0235(10) 0.0270(10) 0.0039(8) 0.0035(8) 0.0095(8)
C207 0.0299(12) 0.0288(11) 0.0598(15) 0.0077(9) 0.0216(11) 0.0079(11)
C208 0.0154(8) 0.0184(9) 0.0197(9) 0.0036(7) 0.0029(7) 0.0049(7)
C209 0.0223(9) 0.0224(9) 0.0246(9) 0.0044(7) 0.0017(7) 0.0099(8)
C210 0.0232(10) 0.0199(9) 0.0322(10) 0.0019(7) 0.0008(8) 0.0084(8)
C211 0.0217(10) 0.0269(10) 0.0238(10) 0.0029(8) 0.0004(8) 0.0043(8)
C212 0.0255(10) 0.0332(11) 0.0206(9) 0.0022(8) 0.0025(8) 0.0108(8)
C213 0.0214(9) 0.0231(9) 0.0250(9) 0.0004(7) 0.0038(7) 0.0104(8)
C214 0.0450(14) 0.0353(12) 0.0289(11) -0.0050(10) -0.0072(10) 0.0041(10)
C215 0.0198(9) 0.0215(9) 0.0189(9) -0.0006(7) 0.0001(7) 0.0097(7)
C216 0.0342(11) 0.0234(10) 0.0218(9) 0.0031(8) 0.0036(8) 0.0087(8)
C217 0.0476(13) 0.0205(10) 0.0307(11) -0.0071(9) -0.0012(10) 0.0098(9)
C218 0.0303(11) 0.0382(12) 0.0308(11) -0.0124(9) -0.0062(9) 0.0192(10)
C219 0.0219(10) 0.0405(12) 0.0275(10) 0.0012(8) 0.0022(8) 0.0190(9)
C220 0.0244(10) 0.0249(10) 0.0253(10) 0.0033(8) 0.0035(8) 0.0114(8)
C221 0.0409(14) 0.0538(15) 0.0561(16) -0.0189(12) -0.0036(12) 0.0317(13)
P22 0.0158(2) 0.0186(2) 0.0188(2) 0.00351(17) 0.00334(17) 0.00850(18)
N22 0.0202(8) 0.0242(8) 0.0302(9) 0.0030(7) 0.0046(7) 0.0117(7)
O22 0.0238(8) 0.0433(10) 0.0653(11) -0.0094(7) 0.0005(8) 0.0124(9)
C222 0.0207(9) 0.0175(9) 0.0186(9) 0.0038(7) 0.0016(7) 0.0065(7)
C223 0.0204(9) 0.0183(9) 0.0228(9) 0.0016(7) 0.0025(7) 0.0080(7)
C224 0.0185(9) 0.0212(9) 0.0253(9) 0.0026(7) -0.0001(7) 0.0070(8)
C225 0.0285(10) 0.0213(9) 0.0232(9) 0.0041(8) -0.0006(8) 0.0092(8)
C226 0.0328(11) 0.0348(11) 0.0355(11) 0.0083(9) 0.0095(9) 0.0248(10)
C227 0.0217(10) 0.0325(11) 0.0344(11) 0.0063(8) 0.0073(8) 0.0193(9)
C228 0.0348(12) 0.0356(12) 0.0376(12) 0.0076(9) 0.0021(9) 0.0218(10)
C229 0.0197(9) 0.0225(9) 0.0190(9) 0.0075(7) 0.0021(7) 0.0099(7)
C230 0.0210(9) 0.0253(10) 0.0224(9) 0.0051(7) 0.0027(7) 0.0109(8)
C231 0.0241(10) 0.0254(10) 0.0245(10) 0.0020(8) -0.0040(8) 0.0089(8)
C232 0.0287(10) 0.0299(10) 0.0189(9) 0.0123(8) 0.0002(8) 0.0078(8)
C233 0.0292(11) 0.0362(11) 0.0226(10) 0.0119(9) 0.0083(8) 0.0137(9)
C234 0.0250(10) 0.0273(10) 0.0236(9) 0.0054(8) 0.0048(8) 0.0118(8)
C235 0.0402(13) 0.0377(12) 0.0244(10) 0.0127(10) 0.0035(9) 0.0042(9)
C236 0.0170(9) 0.0235(9) 0.0195(9) 0.0028(7) 0.0045(7) 0.0118(7)
C237 0.0183(9) 0.0241(9) 0.0263(10) 0.0058(7) 0.0054(7) 0.0120(8)
C238 0.0230(9) 0.0218(9) 0.0239(9) 0.0003(7) 0.0034(7) 0.0092(8)
C239 0.0185(9) 0.0303(10) 0.0198(9) 0.0020(7) 0.0024(7) 0.0141(8)
C240 0.0186(9) 0.0300(10) 0.0250(9) 0.0073(7) 0.0056(7) 0.0160(8)
C241 0.0217(9) 0.0221(9) 0.0217(9) 0.0041(7) 0.0060(7) 0.0105(8)
C242 0.0206(10) 0.0366(11) 0.0271(10) 0.0009(8) -0.0002(8) 0.0154(9)

loop_
_atom_type_symbol
_atom_type_description
_atom_type_scat_dispersion_real
_atom_type_scat_dispersion_imag
_atom_type_scat_source
C C 0.0033 0.0016 'International Tables Vol C Tables 4.2.6.8 and 6.1.1.4'
H H 0.0000 0.0000 'International Tables Vol C Tables 4.2.6.8 and 6.1.1.4'
N N 0.0061 0.0033 'International Tables Vol C Tables 4.2.6.8 and 6.1.1.4'
O O 0.0106 0.0060 'International Tables Vol C Tables 4.2.6.8 and 6.1.1.4'
P P 0.1023 0.0942 'International Tables Vol C Tables 4.2.6.8 and 6.1.1.4'
Fe Fe 0.3463 0.8444 'International Tables Vol C Tables 4.2.6.8 and 6.1.1.4'

loop_
_geom_angle_atom_site_label_1
_geom_angle_atom_site_label_2
_geom_angle_atom_site_label_3
_geom_angle_site_symmetry_1
_geom_angle_site_symmetry_3
_geom_angle
_geom_angle_publ_flag
N11 Fe1 N12 . . 129.89(7) ?
N11 Fe1 P12 . . 108.61(6) ?
N12 Fe1 P12 . . 98.23(5) ?
N11 Fe1 P11 . . 101.15(6) ?
N12 Fe1 P11 . . 111.19(5) ?
P12 Fe1 P11 . . 106.00(2) ?
C108 P11 C115 . . 103.82(8) ?
C108 P11 C101 . . 101.42(8) ?
C115 P11 C101 . . 104.38(8) ?
C108 P11 Fe1 . . 115.61(6) ?
C115 P11 Fe1 . . 117.49(6) ?
C101 P11 Fe1 . . 112.28(6) ?
O11 N11 Fe1 . . 179.31(16) ?
C102 C101 C106 . . 117.99(16) ?
C102 C101 P11 . . 119.80(14) ?
C106 C101 P11 . . 122.21(13) ?
C101 C102 C103 . . 120.56(18) ?
C101 C102 H102 . . 119.7 ?
C103 C102 H102 . . 119.7 ?
C104 C103 C102 . . 121.55(18) ?
C104 C103 H103 . . 119.2 ?
C102 C103 H103 . . 119.2 ?
C103 C104 C105 . . 118.00(17) ?
C103 C104 C107 . . 121.88(19) ?
C105 C104 C107 . . 120.12(19) ?
C106 C105 C104 . . 121.03(18) ?
C106 C105 H105 . . 119.5 ?
C104 C105 H105 . . 119.5 ?
C105 C106 C101 . . 120.86(17) ?
C105 C106 H106 . . 119.6 ?
C101 C106 H106 . . 119.6 ?
C104 C107 H10A . . 109.5 ?
C104 C107 H10B . . 109.5 ?
H10A C107 H10B . . 109.5 ?
C104 C107 H10C . . 109.5 ?
H10A C107 H10C . . 109.5 ?
H10B C107 H10C . . 109.5 ?
C113 C108 C109 . . 118.39(17) ?
C113 C108 P11 . . 121.57(15) ?
C109 C108 P11 . . 119.68(14) ?
C110 C109 C108 . . 120.86(19) ?
C110 C109 H109 . . 119.6 ?
C108 C109 H109 . . 119.6 ?
C109 C110 C111 . . 120.8(2) ?
C109 C110 H110 . . 119.6 ?
C111 C110 H110 . . 119.6 ?
C112 C111 C110 . . 118.27(19) ?
C112 C111 C114 . . 120.4(2) ?
C110 C111 C114 . . 121.4(2) ?
C111 C112 C113 . . 121.3(2) ?
C111 C112 H112 . . 119.4 ?
C113 C112 H112 . . 119.4 ?
C112 C113 C108 . . 120.4(2) ?
C112 C113 H113 . . 119.8 ?
C108 C113 H113 . . 119.8 ?
C111 C114 H10D . . 109.5 ?
C111 C114 H10E . . 109.5 ?
H10D C114 H10E . . 109.5 ?
C111 C114 H10F . . 109.5 ?
H10D C114 H10F . . 109.5 ?
H10E C114 H10F . . 109.5 ?
C120 C115 C116 . . 118.13(16) ?
C120 C115 P11 . . 119.21(13) ?
C116 C115 P11 . . 122.66(14) ?
C117 C116 C115 . . 120.86(18) ?
C117 C116 H116 . . 119.6 ?
C115 C116 H116 . . 119.6 ?
C116 C117 C118 . . 121.21(18) ?
C116 C117 H117 . . 119.4 ?
C118 C117 H117 . . 119.4 ?
C119 C118 C117 . . 117.77(17) ?
C119 C118 C121 . . 120.96(18) ?
C117 C118 C121 . . 121.28(18) ?
C120 C119 C118 . . 121.14(18) ?
C120 C119 H119 . . 119.4 ?
C118 C119 H119 . . 119.4 ?
C119 C120 C115 . . 120.88(17) ?
C119 C120 H120 . . 119.6 ?
C115 C120 H120 . . 119.6 ?
C118 C121 H10G . . 109.5 ?
C118 C121 H10H . . 109.5 ?
H10G C121 H10H . . 109.5 ?
C118 C121 H10I . . 109.5 ?
H10G C121 H10I . . 109.5 ?
H10H C121 H10I . . 109.5 ?
C129 P12 C136 . . 105.07(8) ?
C129 P12 C122 . . 103.58(8) ?
C136 P12 C122 . . 101.37(8) ?
C129 P12 Fe1 . . 115.06(6) ?
C136 P12 Fe1 . . 118.82(6) ?
C122 P12 Fe1 . . 111.08(6) ?
O12 N12 Fe1 . . 175.05(15) ?
C123 C122 C127 . . 118.20(17) ?
C123 C122 P12 . . 118.11(14) ?
C127 C122 P12 . . 123.62(14) ?
C124 C123 C122 . . 120.77(18) ?
C124 C123 H123 . . 119.6 ?
C122 C123 H123 . . 119.6 ?
C123 C124 C125 . . 121.02(19) ?
C123 C124 H124 . . 119.5 ?
C125 C124 H124 . . 119.5 ?
C126 C125 C124 . . 117.95(18) ?
C126 C125 C128 . . 120.5(2) ?
C124 C125 C128 . . 121.6(2) ?
C127 C126 C125 . . 121.20(18) ?
C127 C126 H126 . . 119.4 ?
C125 C126 H126 . . 119.4 ?
C126 C127 C122 . . 120.83(18) ?
C126 C127 H127 . . 119.6 ?
C122 C127 H127 . . 119.6 ?
C125 C128 H10J . . 109.5 ?
C125 C128 H10K . . 109.5 ?
H10J C128 H10K . . 109.5 ?
C125 C128 H10L . . 109.5 ?
H10J C128 H10L . . 109.5 ?
H10K C128 H10L . . 109.5 ?
C134 C129 C130 . . 118.29(16) ?
C134 C129 P12 . . 121.71(14) ?
C130 C129 P12 . . 119.61(13) ?
C131 C130 C129 . . 120.95(17) ?
C131 C130 H130 . . 119.5 ?
C129 C130 H130 . . 119.5 ?
C130 C131 C132 . . 121.04(17) ?
C130 C131 H131 . . 119.5 ?
C132 C131 H131 . . 119.5 ?
C133 C132 C131 . . 117.70(17) ?
C133 C132 C135 . . 120.95(17) ?
C131 C132 C135 . . 121.34(18) ?
C134 C133 C132 . . 121.49(17) ?
C134 C133 H133 . . 119.3 ?
C132 C133 H133 . . 119.3 ?
C133 C134 C129 . . 120.52(17) ?
C133 C134 H134 . . 119.7 ?
C129 C134 H134 . . 119.7 ?
C132 C135 H10M . . 109.5 ?
C132 C135 H10N . . 109.5 ?
H10M C135 H10N . . 109.5 ?
C132 C135 H10O . . 109.5 ?
H10M C135 H10O . . 109.5 ?
H10N C135 H10O . . 109.5 ?
C141 C136 C137 . . 118.48(16) ?
C141 C136 P12 . . 120.68(13) ?
C137 C136 P12 . . 120.79(14) ?
C138 C137 C136 . . 120.50(18) ?
C138 C137 H137 . . 119.7 ?
C136 C137 H137 . . 119.7 ?
C137 C138 C139 . . 121.40(18) ?
C137 C138 H138 . . 119.3 ?
C139 C138 H138 . . 119.3 ?
C140 C139 C138 . . 118.09(17) ?
C140 C139 C142 . . 121.17(19) ?
C138 C139 C142 . . 120.72(18) ?
C139 C140 C141 . . 120.80(18) ?
C139 C140 H140 . . 119.6 ?
C141 C140 H140 . . 119.6 ?
C136 C141 C140 . . 120.72(17) ?
C136 C141 H141 . . 119.6 ?
C140 C141 H141 . . 119.6 ?
C139 C142 H10P . . 109.5 ?
C139 C142 H10Q . . 109.5 ?
H10P C142 H10Q . . 109.5 ?
C139 C142 H10R . . 109.5 ?
H10P C142 H10R . . 109.5 ?
H10Q C142 H10R . . 109.5 ?
N21 Fe2 N22 . . 124.29(8) ?
N21 Fe2 P22 . . 104.14(6) ?
N22 Fe2 P22 . . 108.24(6) ?
N21 Fe2 P21 . . 104.17(6) ?
N22 Fe2 P21 . . 108.98(6) ?
P22 Fe2 P21 . . 105.57(2) ?
C208 P21 C201 . . 102.89(8) ?
C208 P21 C215 . . 106.11(8) ?
C201 P21 C215 . . 105.07(8) ?
C208 P21 Fe2 . . 112.38(6) ?
C201 P21 Fe2 . . 123.08(6) ?
C215 P21 Fe2 . . 106.05(6) ?
O21 N21 Fe2 . . 179.10(16) ?
C206 C201 C202 . . 118.24(17) ?
C206 C201 P21 . . 123.77(14) ?
C202 C201 P21 . . 117.86(14) ?
C203 C202 C201 . . 120.95(18) ?
C203 C202 H202 . . 119.5 ?
C201 C202 H202 . . 119.5 ?
C202 C203 C204 . . 120.81(18) ?
C202 C203 H203 . . 119.6 ?
C204 C203 H203 . . 119.6 ?
C205 C204 C203 . . 118.35(18) ?
C205 C204 C207 . . 121.6(2) ?
C203 C204 C207 . . 120.06(19) ?
C204 C205 C206 . . 121.15(19) ?
C204 C205 H205 . . 119.4 ?
C206 C205 H205 . . 119.4 ?
C205 C206 C201 . . 120.49(18) ?
C205 C206 H206 . . 119.8 ?
C201 C206 H206 . . 119.8 ?
C204 C207 H2OA . . 109.5 ?
C204 C207 H20B . . 109.5 ?
H2OA C207 H20B . . 109.5 ?
C204 C207 H20C . . 109.5 ?
H2OA C207 H20C . . 109.5 ?
H20B C207 H20C . . 109.5 ?
C213 C208 C209 . . 118.54(16) ?
C213 C208 P21 . . 124.11(14) ?
C209 C208 P21 . . 117.32(14) ?
C210 C209 C208 . . 120.63(18) ?
C210 C209 H209 . . 119.7 ?
C208 C209 H209 . . 119.7 ?
C209 C210 C211 . . 121.13(18) ?
C209 C210 H210 . . 119.4 ?
C211 C210 H210 . . 119.4 ?
C210 C211 C212 . . 118.17(17) ?
C210 C211 C214 . . 120.45(18) ?
C212 C211 C214 . . 121.38(18) ?
C213 C212 C211 . . 120.82(18) ?
C213 C212 H212 . . 119.6 ?
C211 C212 H212 . . 119.6 ?
C208 C213 C212 . . 120.70(17) ?
C208 C213 H213 . . 119.7 ?
C212 C213 H213 . . 119.7 ?
C211 C214 H20D . . 109.5 ?
C211 C214 H20E . . 109.5 ?
H20D C214 H20E . . 109.5 ?
C211 C214 H20F . . 109.5 ?
H20D C214 H20F . . 109.5 ?
H20E C214 H20F . . 109.5 ?
C216 C215 C220 . . 118.19(17) ?
C216 C215 P21 . . 124.84(14) ?
C220 C215 P21 . . 116.40(14) ?
C215 C216 C217 . . 120.13(19) ?
C215 C216 H216 . . 119.9 ?
C217 C216 H216 . . 119.9 ?
C218 C217 C216 . . 121.34(19) ?
C218 C217 H217 . . 119.3 ?
C216 C217 H217 . . 119.3 ?
C217 C218 C219 . . 118.31(18) ?
C217 C218 C221 . . 122.0(2) ?
C219 C218 C221 . . 119.7(2) ?
C220 C219 C218 . . 120.81(19) ?
C220 C219 H219 . . 119.6 ?
C218 C219 H219 . . 119.6 ?
C219 C220 C215 . . 121.18(18) ?
C219 C220 H220 . . 119.4 ?
C215 C220 H220 . . 119.4 ?
C218 C221 H20G . . 109.5 ?
C218 C221 H20H . . 109.5 ?
H20G C221 H20H . . 109.5 ?
C218 C221 H20I . . 109.5 ?
H20G C221 H20I . . 109.5 ?
H20H C221 H20I . . 109.5 ?
C236 P22 C229 . . 105.45(8) ?
C236 P22 C222 . . 105.88(8) ?
C229 P22 C222 . . 99.71(8) ?
C236 P22 Fe2 . . 113.70(6) ?
C229 P22 Fe2 . . 120.17(6) ?
C222 P22 Fe2 . . 110.27(6) ?
O22 N22 Fe2 . . 173.84(15) ?
C223 C222 C227 . . 118.43(17) ?
C223 C222 P22 . . 117.38(13) ?
C227 C222 P22 . . 123.83(14) ?
C224 C223 C222 . . 120.75(17) ?
C224 C223 H223 . . 119.6 ?
C222 C223 H223 . . 119.6 ?
C223 C224 C225 . . 121.15(17) ?
C223 C224 H224 . . 119.4 ?
C225 C224 H224 . . 119.4 ?
C224 C225 C226 . . 118.11(17) ?
C224 C225 C228 . . 120.54(18) ?
C226 C225 C228 . . 121.34(18) ?
C227 C226 C225 . . 121.02(18) ?
C227 C226 H226 . . 119.5 ?
C225 C226 H226 . . 119.5 ?
C226 C227 C222 . . 120.50(18) ?
C226 C227 H227 . . 119.7 ?
C222 C227 H227 . . 119.7 ?
C225 C228 H20J . . 109.5 ?
C225 C228 H20K . . 109.5 ?
H20J C228 H20K . . 109.5 ?
C225 C228 H20L . . 109.5 ?
H20J C228 H20L . . 109.5 ?
H20K C228 H20L . . 109.5 ?
C230 C229 C234 . . 118.28(17) ?
C230 C229 P22 . . 119.14(14) ?
C234 C229 P22 . . 122.39(14) ?
C231 C230 C229 . . 120.67(18) ?
C231 C230 H230 . . 119.7 ?
C229 C230 H230 . . 119.7 ?
C232 C231 C230 . . 121.23(18) ?
C232 C231 H231 . . 119.4 ?
C230 C231 H231 . . 119.4 ?
C231 C232 C233 . . 118.07(18) ?
C231 C232 C235 . . 121.01(19) ?
C233 C232 C235 . . 120.89(18) ?
C234 C233 C232 . . 121.15(18) ?
C234 C233 H233 . . 119.4 ?
C232 C233 H233 . . 119.4 ?
C233 C234 C229 . . 120.60(18) ?
C233 C234 H234 . . 119.7 ?
C229 C234 H234 . . 119.7 ?
C232 C235 H20M . . 109.5 ?
C232 C235 H20N . . 109.5 ?
H20M C235 H20N . . 109.5 ?
C232 C235 H20O . . 109.5 ?
H20M C235 H20O . . 109.5 ?
H20N C235 H20O . . 109.5 ?
C237 C236 C241 . . 118.21(16) ?
C237 C236 P22 . . 119.27(13) ?
C241 C236 P22 . . 121.57(14) ?
C238 C237 C236 . . 121.00(17) ?
C238 C237 H237 . . 119.5 ?
C236 C237 H237 . . 119.5 ?
C237 C238 C239 . . 120.98(17) ?
C237 C238 H238 . . 119.5 ?
C239 C238 H238 . . 119.5 ?
C240 C239 C238 . . 117.90(17) ?
C240 C239 C242 . . 121.04(17) ?
C238 C239 C242 . . 121.04(17) ?
C239 C240 C241 . . 121.39(17) ?
C239 C240 H240 . . 119.3 ?
C241 C240 H240 . . 119.3 ?
C240 C241 C236 . . 120.48(17) ?
C240 C241 H241 . . 119.8 ?
C236 C241 H241 . . 119.8 ?
C239 C242 H20P . . 109.5 ?
C239 C242 H20Q . . 109.5 ?
H20P C242 H20Q . . 109.5 ?
C239 C242 H20R . . 109.5 ?
H20P C242 H20R . . 109.5 ?
H20Q C242 H20R . . 109.5 ?

loop_
_geom_bond_atom_site_label_1
_geom_bond_atom_site_label_2
_geom_bond_site_symmetry_2
_geom_bond_distance
_geom_bond_publ_flag
Fe1 N11 . 1.6555(16) ?
Fe1 N12 . 1.6590(16) ?
Fe1 P12 . 2.2407(6) ?
Fe1 P11 . 2.2600(6) ?
P11 C108 . 1.8266(18) ?
P11 C115 . 1.8288(18) ?
P11 C101 . 1.8352(18) ?
N11 O11 . 1.191(2) ?
C101 C102 . 1.389(3) ?
C101 C106 . 1.397(3) ?
C102 C103 . 1.390(3) ?
C102 H102 . 0.9500 ?
C103 C104 . 1.379(3) ?
C103 H103 . 0.9500 ?
C104 C105 . 1.389(3) ?
C104 C107 . 1.511(3) ?
C105 C106 . 1.385(3) ?
C105 H105 . 0.9500 ?
C106 H106 . 0.9500 ?
C107 H10A . 0.9800 ?
C107 H10B . 0.9798 ?
C107 H10C . 0.9801 ?
C108 C113 . 1.393(3) ?
C108 C109 . 1.394(3) ?
C109 C110 . 1.385(3) ?
C109 H109 . 0.9500 ?
C110 C111 . 1.390(3) ?
C110 H110 . 0.9500 ?
C111 C112 . 1.387(3) ?
C111 C114 . 1.510(3) ?
C112 C113 . 1.388(3) ?
C112 H112 . 0.9500 ?
C113 H113 . 0.9500 ?
C114 H10D . 0.9800 ?
C114 H10E . 0.9800 ?
C114 H10F . 0.9798 ?
C115 C120 . 1.390(3) ?
C115 C116 . 1.393(3) ?
C116 C117 . 1.377(3) ?
C116 H116 . 0.9500 ?
C117 C118 . 1.397(3) ?
C117 H117 . 0.9500 ?
C118 C119 . 1.387(3) ?
C118 C121 . 1.507(3) ?
C119 C120 . 1.385(3) ?
C119 H119 . 0.9500 ?
C120 H120 . 0.9500 ?
C121 H10G . 0.9800 ?
C121 H10H . 0.9799 ?
C121 H10I . 0.9800 ?
P12 C129 . 1.8237(18) ?
P12 C136 . 1.8298(18) ?
P12 C122 . 1.8361(18) ?
N12 O12 . 1.195(2) ?
C122 C123 . 1.392(3) ?
C122 C127 . 1.393(3) ?
C123 C124 . 1.390(3) ?
C123 H123 . 0.9500 ?
C124 C125 . 1.392(3) ?
C124 H124 . 0.9500 ?
C125 C126 . 1.391(3) ?
C125 C128 . 1.508(3) ?
C126 C127 . 1.384(3) ?
C126 H126 . 0.9500 ?
C127 H127 . 0.9500 ?
C128 H10J . 0.9801 ?
C128 H10K . 0.9799 ?
C128 H10L . 0.9800 ?
C129 C134 . 1.393(2) ?
C129 C130 . 1.394(2) ?
C130 C131 . 1.385(3) ?
C130 H130 . 0.9500 ?
C131 C132 . 1.396(3) ?
C131 H131 . 0.9500 ?
C132 C133 . 1.392(3) ?
C132 C135 . 1.509(3) ?
C133 C134 . 1.387(3) ?
C133 H133 . 0.9500 ?
C134 H134 . 0.9500 ?
C135 H10M . 0.9800 ?
C135 H10N . 0.9800 ?
C135 H10O . 0.9798 ?
C136 C141 . 1.388(3) ?
C136 C137 . 1.396(3) ?
C137 C138 . 1.379(3) ?
C137 H137 . 0.9500 ?
C138 C139 . 1.394(3) ?
C138 H138 . 0.9500 ?
C139 C140 . 1.388(3) ?
C139 C142 . 1.516(3) ?
C140 C141 . 1.393(3) ?
C140 H140 . 0.9500 ?
C141 H141 . 0.9500 ?
C142 H10P . 0.9800 ?
C142 H10Q . 0.9800 ?
C142 H10R . 0.9800 ?
Fe2 N21 . 1.6519(16) ?
Fe2 N22 . 1.6529(16) ?
Fe2 P22 . 2.2451(6) ?
Fe2 P21 . 2.2574(6) ?
P21 C208 . 1.8232(18) ?
P21 C201 . 1.8242(18) ?
P21 C215 . 1.8259(18) ?
N21 O21 . 1.190(2) ?
C201 C206 . 1.394(3) ?
C201 C202 . 1.395(3) ?
C202 C203 . 1.385(3) ?
C202 H202 . 0.9500 ?
C203 C204 . 1.390(3) ?
C203 H203 . 0.9500 ?
C204 C205 . 1.388(3) ?
C204 C207 . 1.511(3) ?
C205 C206 . 1.389(3) ?
C205 H205 . 0.9500 ?
C206 H206 . 0.9500 ?
C207 H2OA . 0.9799 ?
C207 H20B . 0.9800 ?
C207 H20C . 0.9800 ?
C208 C213 . 1.386(3) ?
C208 C209 . 1.397(3) ?
C209 C210 . 1.385(3) ?
C209 H209 . 0.9500 ?
C210 C211 . 1.390(3) ?
C210 H210 . 0.9500 ?
C211 C212 . 1.396(3) ?
C211 C214 . 1.510(3) ?
C212 C213 . 1.392(3) ?
C212 H212 . 0.9500 ?
C213 H213 . 0.9500 ?
C214 H20D . 0.9798 ?
C214 H20E . 0.9801 ?
C214 H20F . 0.9800 ?
C215 C216 . 1.385(3) ?
C215 C220 . 1.402(3) ?
C216 C217 . 1.398(3) ?
C216 H216 . 0.9500 ?
C217 C218 . 1.384(3) ?
C217 H217 . 0.9500 ?
C218 C219 . 1.389(3) ?
C218 C221 . 1.514(3) ?
C219 C220 . 1.376(3) ?
C219 H219 . 0.9500 ?
C220 H220 . 0.9500 ?
C221 H20G . 0.9801 ?
C221 H20H . 0.9800 ?
C221 H20I . 0.9802 ?
P22 C236 . 1.8174(18) ?
P22 C229 . 1.8323(18) ?
P22 C222 . 1.8323(18) ?
N22 O22 . 1.187(2) ?
C222 C223 . 1.392(3) ?
C222 C227 . 1.394(3) ?
C223 C224 . 1.383(3) ?
C223 H223 . 0.9500 ?
C224 C225 . 1.385(3) ?
C224 H224 . 0.9500 ?
C225 C226 . 1.397(3) ?
C225 C228 . 1.504(3) ?
C226 C227 . 1.384(3) ?
C226 H226 . 0.9500 ?
C227 H227 . 0.9500 ?
C228 H20J . 0.9801 ?
C228 H20K . 0.9800 ?
C228 H20L . 0.9800 ?
C229 C230 . 1.390(3) ?
C229 C234 . 1.398(3) ?
C230 C231 . 1.389(3) ?
C230 H230 . 0.9500 ?
C231 C232 . 1.388(3) ?
C231 H231 . 0.9500 ?
C232 C233 . 1.391(3) ?
C232 C235 . 1.513(3) ?
C233 C234 . 1.386(3) ?
C233 H233 . 0.9500 ?
C234 H234 . 0.9500 ?
C235 H20M . 0.9800 ?
C235 H20N . 0.9800 ?
C235 H20O . 0.9799 ?
C236 C237 . 1.396(3) ?
C236 C241 . 1.398(2) ?
C237 C238 . 1.383(3) ?
C237 H237 . 0.9500 ?
C238 C239 . 1.403(3) ?
C238 H238 . 0.9500 ?
C239 C240 . 1.387(3) ?
C239 C242 . 1.507(3) ?
C240 C241 . 1.393(3) ?
C240 H240 . 0.9500 ?
C241 H241 . 0.9500 ?
C242 H20P . 0.9800 ?
C242 H20Q . 0.9800 ?
C242 H20R . 0.9799 ?

loop_
_geom_torsion_atom_site_label_1
_geom_torsion_atom_site_label_2
_geom_torsion_atom_site_label_3
_geom_torsion_atom_site_label_4
_geom_torsion_site_symmetry_1
_geom_torsion_site_symmetry_2
_geom_torsion_site_symmetry_3
_geom_torsion_site_symmetry_4
_geom_torsion
_geom_torsion_publ_flag
N11 Fe1 P11 C108 . . . . -61.00(9) ?
N12 Fe1 P11 C108 . . . . 157.97(9) ?
P12 Fe1 P11 C108 . . . . 52.26(7) ?
N11 Fe1 P11 C115 . . . . 175.76(8) ?
N12 Fe1 P11 C115 . . . . 34.73(9) ?
P12 Fe1 P11 C115 . . . . -70.98(7) ?
N11 Fe1 P11 C101 . . . . 54.71(8) ?
N12 Fe1 P11 C101 . . . . -86.32(8) ?
P12 Fe1 P11 C101 . . . . 167.97(6) ?
N12 Fe1 N11 O11 . . . . 130(19) ?
P12 Fe1 N11 O11 . . . . -112(19) ?
C108 P11 C101 C102 . . . . 136.85(15) ?
C115 P11 C101 C102 . . . . -115.49(15) ?
Fe1 P11 C101 C102 . . . . 12.83(16) ?
C108 P11 C101 C106 . . . . -42.70(16) ?
C115 P11 C101 C106 . . . . 64.96(16) ?
Fe1 P11 C101 C106 . . . . -166.71(13) ?
C106 C101 C102 C103 . . . . 0.5(3) ?
P11 C101 C102 C103 . . . . -179.03(15) ?
C101 C102 C103 C104 . . . . -0.9(3) ?
C102 C103 C104 C105 . . . . 0.1(3) ?
C102 C103 C104 C107 . . . . 179.78(18) ?
C103 C104 C105 C106 . . . . 0.9(3) ?
C107 C104 C105 C106 . . . . -178.73(18) ?
C104 C105 C106 C101 . . . . -1.3(3) ?
C102 C101 C106 C105 . . . . 0.5(3) ?
P11 C101 C106 C105 . . . . -179.94(14) ?
C115 P11 C108 C113 . . . . 33.99(17) ?
C101 P11 C108 C113 . . . . 142.08(15) ?
Fe1 P11 C108 C113 . . . . -96.19(15) ?
C115 P11 C108 C109 . . . . -152.98(14) ?
C101 P11 C108 C109 . . . . -44.89(16) ?
Fe1 P11 C108 C109 . . . . 76.84(15) ?
C113 C108 C109 C110 . . . . -0.4(3) ?
P11 C108 C109 C110 . . . . -173.66(15) ?
C108 C109 C110 C111 . . . . -0.2(3) ?
C109 C110 C111 C112 . . . . 0.8(3) ?
C109 C110 C111 C114 . . . . -179.0(2) ?
C110 C111 C112 C113 . . . . -0.7(3) ?
C114 C111 C112 C113 . . . . 179.0(2) ?
C111 C112 C113 C108 . . . . 0.1(3) ?
C109 C108 C113 C112 . . . . 0.5(3) ?
P11 C108 C113 C112 . . . . 173.58(15) ?
C108 P11 C115 C120 . . . . -132.53(14) ?
C101 P11 C115 C120 . . . . 121.59(15) ?
Fe1 P11 C115 C120 . . . . -3.49(16) ?
C108 P11 C115 C116 . . . . 46.96(17) ?
C101 P11 C115 C116 . . . . -58.92(17) ?
Fe1 P11 C115 C116 . . . . 176.00(13) ?
C120 C115 C116 C117 . . . . -0.4(3) ?
P11 C115 C116 C117 . . . . -179.90(15) ?
C115 C116 C117 C118 . . . . 1.5(3) ?
C116 C117 C118 C119 . . . . -1.4(3) ?
C116 C117 C118 C121 . . . . 178.78(19) ?
C117 C118 C119 C120 . . . . 0.3(3) ?
C121 C118 C119 C120 . . . . -179.88(18) ?
C118 C119 C120 C115 . . . . 0.8(3) ?
C116 C115 C120 C119 . . . . -0.7(3) ?
P11 C115 C120 C119 . . . . 178.82(14) ?
N11 Fe1 P12 C129 . . . . 163.18(8) ?
N12 Fe1 P12 C129 . . . . -59.73(8) ?
P11 Fe1 P12 C129 . . . . 55.19(7) ?
N11 Fe1 P12 C136 . . . . 37.38(9) ?
N12 Fe1 P12 C136 . . . . 174.47(8) ?
P11 Fe1 P12 C136 . . . . -70.61(7) ?
N11 Fe1 P12 C122 . . . . -79.57(9) ?
N12 Fe1 P12 C122 . . . . 57.52(8) ?
P11 Fe1 P12 C122 . . . . 172.44(6) ?
N11 Fe1 N12 O12 . . . . 97.0(16) ?
P12 Fe1 N12 O12 . . . . -25.7(16) ?
P11 Fe1 N12 O12 . . . . -136.5(16) ?
C129 P12 C122 C123 . . . . 166.66(15) ?
C136 P12 C122 C123 . . . . -84.59(16) ?
Fe1 P12 C122 C123 . . . . 42.60(16) ?
C129 P12 C122 C127 . . . . -16.60(17) ?
C136 P12 C122 C127 . . . . 92.15(16) ?
Fe1 P12 C122 C127 . . . . -140.65(14) ?
C127 C122 C123 C124 . . . . -1.4(3) ?
P12 C122 C123 C124 . . . . 175.54(16) ?
C122 C123 C124 C125 . . . . 1.6(3) ?
C123 C124 C125 C126 . . . . -0.3(3) ?
C123 C124 C125 C128 . . . . -179.0(2) ?
C124 C125 C126 C127 . . . . -1.3(3) ?
C128 C125 C126 C127 . . . . 177.5(2) ?
C125 C126 C127 C122 . . . . 1.5(3) ?
C123 C122 C127 C126 . . . . -0.2(3) ?
P12 C122 C127 C126 . . . . -176.92(14) ?
C136 P12 C129 C134 . . . . 27.42(17) ?
C122 P12 C129 C134 . . . . 133.38(15) ?
Fe1 P12 C129 C134 . . . . -105.20(14) ?
C136 P12 C129 C130 . . . . -159.89(14) ?
C122 P12 C129 C130 . . . . -53.92(16) ?
Fe1 P12 C129 C130 . . . . 67.50(15) ?
C134 C129 C130 C131 . . . . -0.5(3) ?
P12 C129 C130 C131 . . . . -173.45(14) ?
C129 C130 C131 C132 . . . . 0.8(3) ?
C130 C131 C132 C133 . . . . -0.7(3) ?
C130 C131 C132 C135 . . . . 178.10(19) ?
C131 C132 C133 C134 . . . . 0.2(3) ?
C135 C132 C133 C134 . . . . -178.60(19) ?
C132 C133 C134 C129 . . . . 0.1(3) ?
C130 C129 C134 C133 . . . . 0.0(3) ?
P12 C129 C134 C133 . . . . 172.80(14) ?
C129 P12 C136 C141 . . . . -128.97(15) ?
C122 P12 C136 C141 . . . . 123.45(15) ?
Fe1 P12 C136 C141 . . . . 1.49(17) ?
C129 P12 C136 C137 . . . . 53.68(16) ?
C122 P12 C136 C137 . . . . -53.91(16) ?
Fe1 P12 C136 C137 . . . . -175.87(12) ?
C141 C136 C137 C138 . . . . 0.0(3) ?
P12 C136 C137 C138 . . . . 177.39(14) ?
C136 C137 C138 C139 . . . . -0.1(3) ?
C137 C138 C139 C140 . . . . 0.4(3) ?
C137 C138 C139 C142 . . . . -177.94(18) ?
C138 C139 C140 C141 . . . . -0.5(3) ?
C142 C139 C140 C141 . . . . 177.75(18) ?
C137 C136 C141 C140 . . . . -0.2(3) ?
P12 C136 C141 C140 . . . . -177.58(14) ?
C139 C140 C141 C136 . . . . 0.4(3) ?
N21 Fe2 P21 C208 . . . . 6.36(8) ?
N22 Fe2 P21 C208 . . . . 140.90(8) ?
P22 Fe2 P21 C208 . . . . -103.03(6) ?
N21 Fe2 P21 C201 . . . . 130.16(9) ?
N22 Fe2 P21 C201 . . . . -95.31(9) ?
P22 Fe2 P21 C201 . . . . 20.77(7) ?
N21 Fe2 P21 C215 . . . . -109.16(8) ?
N22 Fe2 P21 C215 . . . . 25.38(8) ?
P22 Fe2 P21 C215 . . . . 141.45(6) ?
N22 Fe2 N21 O21 . . . . -53(11) ?
P22 Fe2 N21 O21 . . . . -18E1(10) ?
P21 Fe2 N21 O21 . . . . 72(11) ?
C208 P21 C201 C206 . . . . -5.77(17) ?
C215 P21 C201 C206 . . . . 105.11(16) ?
Fe2 P21 C201 C206 . . . . -133.75(14) ?
C208 P21 C201 C202 . . . . 170.03(14) ?
C215 P21 C201 C202 . . . . -79.08(15) ?
Fe2 P21 C201 C202 . . . . 42.06(16) ?
C206 C201 C202 C203 . . . . -0.1(3) ?
P21 C201 C202 C203 . . . . -176.12(14) ?
C201 C202 C203 C204 . . . . -0.3(3) ?
C202 C203 C204 C205 . . . . 0.5(3) ?
C202 C203 C204 C207 . . . . -179.12(18) ?
C203 C204 C205 C206 . . . . -0.3(3) ?
C207 C204 C205 C206 . . . . 179.30(19) ?
C204 C205 C206 C201 . . . . -0.1(3) ?
C202 C201 C206 C205 . . . . 0.3(3) ?
P21 C201 C206 C205 . . . . 176.06(15) ?
C201 P21 C208 C213 . . . . 90.85(16) ?
C215 P21 C208 C213 . . . . -19.25(18) ?
Fe2 P21 C208 C213 . . . . -134.73(14) ?
C201 P21 C208 C209 . . . . -87.29(15) ?
C215 P21 C208 C209 . . . . 162.61(14) ?
Fe2 P21 C208 C209 . . . . 47.13(15) ?
C213 C208 C209 C210 . . . . 0.3(3) ?
P21 C208 C209 C210 . . . . 178.59(14) ?
C208 C209 C210 C211 . . . . 0.5(3) ?
C209 C210 C211 C212 . . . . -0.8(3) ?
C209 C210 C211 C214 . . . . 179.14(19) ?
C210 C211 C212 C213 . . . . 0.3(3) ?
C214 C211 C212 C213 . . . . -179.66(19) ?
C209 C208 C213 C212 . . . . -0.9(3) ?
P21 C208 C213 C212 . . . . -178.98(14) ?
C211 C212 C213 C208 . . . . 0.6(3) ?
C208 P21 C215 C216 . . . . 123.32(16) ?
C201 P21 C215 C216 . . . . 14.76(18) ?
Fe2 P21 C215 C216 . . . . -116.98(16) ?
C208 P21 C215 C220 . . . . -65.58(16) ?
C201 P21 C215 C220 . . . . -174.14(14) ?
Fe2 P21 C215 C220 . . . . 54.13(15) ?
C220 C215 C216 C217 . . . . -0.8(3) ?
P21 C215 C216 C217 . . . . 170.19(15) ?
C215 C216 C217 C218 . . . . 1.5(3) ?
C216 C217 C218 C219 . . . . -0.4(3) ?
C216 C217 C218 C221 . . . . 178.2(2) ?
C217 C218 C219 C220 . . . . -1.3(3) ?
C221 C218 C219 C220 . . . . 179.96(19) ?
C218 C219 C220 C215 . . . . 2.1(3) ?
C216 C215 C220 C219 . . . . -1.0(3) ?
P21 C215 C220 C219 . . . . -172.70(15) ?
N21 Fe2 P22 C236 . . . . -59.05(8) ?
N22 Fe2 P22 C236 . . . . 166.94(8) ?
P21 Fe2 P22 C236 . . . . 50.36(7) ?
N21 Fe2 P22 C229 . . . . 174.68(8) ?
N22 Fe2 P22 C229 . . . . 40.67(9) ?
P21 Fe2 P22 C229 . . . . -75.91(7) ?
N21 Fe2 P22 C222 . . . . 59.68(8) ?
N22 Fe2 P22 C222 . . . . -74.34(9) ?
P21 Fe2 P22 C222 . . . . 169.09(6) ?
N21 Fe2 N22 O22 . . . . -21.2(15) ?
P22 Fe2 N22 O22 . . . . 101.2(15) ?
P21 Fe2 N22 O22 . . . . -144.4(15) ?
C236 P22 C222 C223 . . . . 149.46(14) ?
C229 P22 C222 C223 . . . . -101.29(15) ?
Fe2 P22 C222 C223 . . . . 26.06(15) ?
C236 P22 C222 C227 . . . . -37.58(18) ?
C229 P22 C222 C227 . . . . 71.67(17) ?
Fe2 P22 C222 C227 . . . . -160.98(15) ?
C227 C222 C223 C224 . . . . -1.2(3) ?
P22 C222 C223 C224 . . . . 172.13(14) ?
C222 C223 C224 C225 . . . . 0.0(3) ?
C223 C224 C225 C226 . . . . 1.2(3) ?
C223 C224 C225 C228 . . . . -178.34(18) ?
C224 C225 C226 C227 . . . . -1.2(3) ?
C228 C225 C226 C227 . . . . 178.35(19) ?
C225 C226 C227 C222 . . . . 0.0(3) ?
C223 C222 C227 C226 . . . . 1.2(3) ?
P22 C222 C227 C226 . . . . -171.66(16) ?
C236 P22 C229 C230 . . . . -149.74(14) ?
C222 P22 C229 C230 . . . . 100.68(15) ?
Fe2 P22 C229 C230 . . . . -19.72(17) ?
C236 P22 C229 C234 . . . . 35.53(17) ?
C222 P22 C229 C234 . . . . -74.06(16) ?
Fe2 P22 C229 C234 . . . . 165.54(13) ?
C234 C229 C230 C231 . . . . 0.3(3) ?
P22 C229 C230 C231 . . . . -174.69(14) ?
C229 C230 C231 C232 . . . . -0.2(3) ?
C230 C231 C232 C233 . . . . -0.3(3) ?
C230 C231 C232 C235 . . . . 177.86(18) ?
C231 C232 C233 C234 . . . . 0.6(3) ?
C235 C232 C233 C234 . . . . -177.55(18) ?
C232 C233 C234 C229 . . . . -0.5(3) ?
C230 C229 C234 C233 . . . . 0.0(3) ?
P22 C229 C234 C233 . . . . 174.83(14) ?
C229 P22 C236 C237 . . . . -153.01(14) ?
C222 P22 C236 C237 . . . . -47.90(16) ?
Fe2 P22 C236 C237 . . . . 73.31(15) ?
C229 P22 C236 C241 . . . . 38.41(16) ?
C222 P22 C236 C241 . . . . 143.52(15) ?
Fe2 P22 C236 C241 . . . . -95.27(14) ?
C241 C236 C237 C238 . . . . -1.0(3) ?
P22 C236 C237 C238 . . . . -169.96(14) ?
C236 C237 C238 C239 . . . . -0.9(3) ?
C237 C238 C239 C240 . . . . 2.1(3) ?
C237 C238 C239 C242 . . . . -176.25(17) ?
C238 C239 C240 C241 . . . . -1.4(3) ?
C242 C239 C240 C241 . . . . 176.92(16) ?
C239 C240 C241 C236 . . . . -0.5(3) ?
C237 C236 C241 C240 . . . . 1.7(3) ?
P22 C236 C241 C240 . . . . 170.36(13) ?
